data_7100948
loop_
_publ_author_name
'Zhong-Ning Chen.'
'En Ma.'
'Lin-Xi Shi.'
'Qiao-Hua Wei.'
'Ha-Bing Xu.'
'Li-Yi Zhang'

_publ_section_title
;
Diplatinum Alkynyl Chromophores as Sensitizers for
Lanthanide Luminescence in Pt2Ln2 and Pt2Ln4 (Ln = Eu, Nd, Yb) Arrays
with Acetylide-functionalized Bipyridine/Phenanthroline
;
_journal_name_full 'Chemical Communications'
_journal_paper_doi 10.1039/b602222g
_journal_year 2006
_chemical_formula_sum 'C129 H84 Cl2 Eu2 F36 N8 O14 P4 Pt2'
_chemical_formula_weight 3542.92
_space_group_IT_number 2
_symmetry_cell_setting triclinic
_symmetry_space_group_name_Hall '-P 1'
_symmetry_space_group_name_H-M 'P -1'
_cell_angle_alpha 74.044(6)
_cell_angle_beta 86.762(7)
_cell_angle_gamma 81.395(6)
_cell_formula_units_Z 1
_cell_length_a 12.2358(5)
_cell_length_b 16.55870(10)
_cell_length_c 18.6088(3)
_cell_measurement_temperature 293(2)
_cell_volume 3583.78(16)
_diffrn_ambient_temperature 293(2)
_exptl_crystal_density_diffrn 1.642
_cod_depositor_comments
;
The following automatic conversions were performed:
'_symmetry_cell_setting' value 'Triclinic' changed to 'triclinic'
according to '/home/saulius/struct/CIF-dictionaries/cif_core.dic'
dictionary named 'cif_core.dic' version 2.4.1 from 2010-06-29.

Automatic conversion script
Id: cif_fix_enum 1527 2010-12-29 10:47:43Z saulius 
;
_cod_database_code 7100948

loop_
_symmetry_equiv_pos_as_xyz
'x, y, z'
'-x, -y, -z'

loop_
_atom_site_label
_atom_site_type_symbol
_atom_site_fract_x
_atom_site_fract_y
_atom_site_fract_z
_atom_site_U_iso_or_equiv
_atom_site_adp_type
_atom_site_occupancy
_atom_site_symmetry_multiplicity
_atom_site_calc_flag
_atom_site_refinement_flags
_atom_site_disorder_assembly
_atom_site_disorder_group
Pt Pt 0.091511(17) 0.483998(12) 0.064165(11) 0.03486(8) Uani 1 1 d . . .
Eu Eu -0.18907(2) 0.761909(16) 0.388796(15) 0.03684(9) Uani 1 1 d . . .
P1 P 0.13264(13) 0.61972(9) 0.02035(8) 0.0411(3) Uani 1 1 d . . .
P2 P 0.03733(13) 0.35182(9) 0.10620(8) 0.0393(3) Uani 1 1 d . . .
F1 F -0.4329(19) 0.7738(18) 0.5967(11) 0.148(7) Uani 0.50 1 d PDU A 1
F2 F -0.5527(13) 0.6979(10) 0.5872(12) 0.181(6) Uani 0.50 1 d PDU A 1
F3 F -0.5721(10) 0.8287(10) 0.5285(13) 0.157(5) Uani 0.50 1 d PDU A 1
F1' F -0.5983(9) 0.7332(11) 0.5669(11) 0.153(5) Uani 0.50 1 d PDU A 2
F2' F -0.5304(12) 0.8437(8) 0.5196(14) 0.168(6) Uani 0.50 1 d PDU A 2
F3' F -0.453(2) 0.752(2) 0.6131(10) 0.165(8) Uani 0.50 1 d PDU A 2
F4 F -0.4194(18) 0.5795(12) 0.3065(6) 0.134(7) Uani 0.50 1 d PDU A 1
F5 F -0.5507(8) 0.5724(13) 0.3862(12) 0.138(7) Uani 0.50 1 d PDU A 1
F6 F -0.3952(14) 0.5014(7) 0.4155(9) 0.123(5) Uani 0.50 1 d PDU A 1
F4' F -0.5182(15) 0.5347(14) 0.4197(10) 0.140(7) Uani 0.50 1 d PDU A 2
F5' F -0.3667(11) 0.5187(12) 0.3626(15) 0.152(7) Uani 0.50 1 d PDU A 2
F6' F -0.4946(17) 0.6112(12) 0.3113(8) 0.143(7) Uani 0.50 1 d PDU A 2
F7 F -0.1067(14) 1.037(2) 0.2359(14) 0.111(7) Uani 0.50 1 d PDU B 1
F8 F 0.0437(16) 0.984(2) 0.1954(10) 0.125(7) Uani 0.50 1 d PDU B 1
F9 F 0.043(2) 1.040(2) 0.2838(16) 0.123(8) Uani 0.50 1 d PDU B 1
F7' F 0.0705(19) 1.035(2) 0.2617(18) 0.114(7) Uani 0.50 1 d PDU B 2
F8' F -0.1030(15) 1.040(2) 0.2644(15) 0.129(9) Uani 0.50 1 d PDU B 2
F9' F -0.007(2) 0.986(2) 0.1877(9) 0.136(8) Uani 0.50 1 d PDU B 2
F10 F 0.1611(12) 0.7122(8) 0.5268(6) 0.120(4) Uiso 0.50 1 d PDU B 1
F11 F 0.2159(9) 0.8282(6) 0.4770(6) 0.095(3) Uiso 0.50 1 d PDU B 1
F12 F 0.2467(12) 0.7204(9) 0.4235(8) 0.139(5) Uiso 0.50 1 d PDU B 1
F10' F 0.2530(7) 0.8162(5) 0.4416(5) 0.076(2) Uiso 0.50 1 d PDU B 2
F11' F 0.2287(9) 0.6891(6) 0.4624(7) 0.097(3) Uiso 0.50 1 d PDU B 2
F12' F 0.1348(11) 0.7546(9) 0.5308(6) 0.124(4) Uiso 0.50 1 d PDU B 2
F13 F -0.1382(18) 0.8498(8) 0.6095(8) 0.123(7) Uani 0.50 1 d PDU C 1
F14 F -0.2325(14) 0.9704(10) 0.5864(10) 0.124(6) Uani 0.50 1 d PDU C 1
F15 F -0.0690(12) 0.9561(13) 0.5462(13) 0.156(8) Uani 0.50 1 d PDU C 1
F13' F -0.1876(17) 0.9981(8) 0.5622(13) 0.162(9) Uani 0.50 1 d PDU C 2
F14' F -0.0515(9) 0.9051(11) 0.5614(11) 0.124(6) Uani 0.50 1 d PDU C 2
F15' F -0.2003(18) 0.8697(11) 0.6147(10) 0.148(8) Uani 0.50 1 d PDU C 2
F16 F -0.417(3) 1.0292(18) 0.2677(8) 0.149(10) Uani 0.50 1 d PDU C 1
F17 F -0.361(3) 1.1138(12) 0.3198(15) 0.118(8) Uani 0.50 1 d PDU C 1
F18 F -0.4851(15) 1.040(3) 0.3717(17) 0.148(11) Uani 0.50 1 d PDU C 1
F16' F -0.369(3) 1.1089(11) 0.3445(15) 0.122(9) Uani 0.50 1 d PDU C 2
F17' F -0.4980(13) 1.036(3) 0.3486(17) 0.129(8) Uani 0.50 1 d PDU C 2
F18' F -0.382(3) 1.0498(19) 0.2593(6) 0.132(9) Uani 0.50 1 d PDU C 2
O1 O -0.3521(4) 0.7719(3) 0.4674(3) 0.0619(12) Uani 1 1 d . . .
O2 O -0.3252(4) 0.6745(3) 0.3696(3) 0.0527(10) Uani 1 1 d . . .
O3 O -0.0898(4) 0.8683(3) 0.3021(3) 0.0663(13) Uani 1 1 d . . .
O4 O 0.0117(4) 0.7410(3) 0.4170(3) 0.0552(11) Uani 1 1 d . . .
O5 O -0.1577(4) 0.8380(3) 0.4741(2) 0.0517(10) Uani 1 1 d . . .
O6 O -0.3010(4) 0.9011(3) 0.3503(3) 0.0624(12) Uani 1 1 d . . .
O7 O -0.2231(4) 0.7855(3) 0.2572(2) 0.0527(10) Uani 1 1 d . . .
N1 N -0.1022(4) 0.6171(3) 0.3714(2) 0.0374(10) Uani 1 1 d . . .
N2 N -0.1671(4) 0.6366(3) 0.5069(3) 0.0434(11) Uani 1 1 d . . .
N3 N 0.3571(4) 0.2637(4) -0.1716(3) 0.0527(13) Uani 1 1 d . . .
N4 N 0.6127(5) 0.1253(4) -0.1417(4) 0.0764(18) Uani 1 1 d . . .
C1 C 0.0231(5) 0.5168(3) 0.1532(3) 0.0415(13) Uani 1 1 d . . .
C2 C -0.0088(5) 0.5292(4) 0.2121(3) 0.0436(13) Uani 1 1 d . . .
C3 C -0.0476(5) 0.5338(4) 0.2847(3) 0.0440(13) Uani 1 1 d . . .
C4 C -0.0675(5) 0.6096(4) 0.3042(3) 0.0415(13) Uani 1 1 d . . .
H4A H -0.0557 0.6588 0.2678 0.050 Uiso 1 1 calc R . .
C5 C -0.1159(5) 0.5459(4) 0.4256(3) 0.0394(12) Uani 1 1 d . . .
C6 C -0.0980(6) 0.4676(4) 0.4111(4) 0.0510(15) Uani 1 1 d . . .
H6A H -0.1081 0.4191 0.4490 0.061 Uiso 1 1 calc R . .
C7 C -0.0652(6) 0.4608(4) 0.3410(4) 0.0530(16) Uani 1 1 d . . .
H7A H -0.0548 0.4082 0.3309 0.064 Uiso 1 1 calc R . .
C8 C -0.1510(5) 0.5572(4) 0.5004(3) 0.0407(12) Uani 1 1 d . . .
C9 C -0.1938(6) 0.6475(4) 0.5745(3) 0.0552(16) Uani 1 1 d . . .
H9A H -0.2021 0.7024 0.5796 0.066 Uiso 1 1 calc R . .
C10 C -0.2096(6) 0.5836(5) 0.6364(4) 0.0636(19) Uani 1 1 d . . .
H10B H -0.2287 0.5947 0.6822 0.076 Uiso 1 1 calc R . .
C11 C -0.1967(7) 0.5022(5) 0.6295(4) 0.069(2) Uani 1 1 d . . .
H11B H -0.2091 0.4571 0.6702 0.082 Uiso 1 1 calc R . .
C12 C -0.1651(6) 0.4884(4) 0.5611(4) 0.0577(17) Uani 1 1 d . . .
H12C H -0.1533 0.4336 0.5556 0.069 Uiso 1 1 calc R . .
C21 C 0.1817(5) 0.4329(4) -0.0094(3) 0.0428(13) Uani 1 1 d . . .
C22 C 0.2432(5) 0.3923(4) -0.0430(3) 0.0475(14) Uani 1 1 d . . .
C23 C 0.3196(5) 0.3388(4) -0.0774(3) 0.0458(13) Uani 1 1 d . . .
C24 C 0.4231(6) 0.3059(5) -0.0496(4) 0.069(2) Uani 1 1 d . . .
H24A H 0.4468 0.3197 -0.0084 0.083 Uiso 1 1 calc R . .
C25 C 0.4922(6) 0.2520(5) -0.0830(5) 0.068(2) Uani 1 1 d . . .
H25A H 0.5622 0.2294 -0.0641 0.082 Uiso 1 1 calc R . .
C26 C 0.4575(5) 0.2321(4) -0.1439(4) 0.0492(14) Uani 1 1 d . . .
C27 C 0.2915(5) 0.3159(4) -0.1393(4) 0.0537(16) Uani 1 1 d . . .
H27A H 0.2222 0.3383 -0.1597 0.064 Uiso 1 1 calc R . .
C28 C 0.5286(5) 0.1748(4) -0.1814(4) 0.0528(15) Uani 1 1 d . . .
C29 C 0.6785(7) 0.0737(6) -0.1758(6) 0.089(3) Uani 1 1 d . . .
H29A H 0.7378 0.0390 -0.1489 0.107 Uiso 1 1 calc R . .
C30 C 0.6655(8) 0.0684(6) -0.2457(6) 0.087(3) Uani 1 1 d . . .
H30A H 0.7134 0.0308 -0.2657 0.105 Uiso 1 1 calc R . .
C31 C 0.5800(8) 0.1198(6) -0.2860(5) 0.084(3) Uani 1 1 d . . .
H31A H 0.5684 0.1185 -0.3346 0.101 Uiso 1 1 calc R . .
C32 C 0.5112(7) 0.1738(5) -0.2533(4) 0.073(2) Uani 1 1 d . . .
H32A H 0.4527 0.2098 -0.2801 0.088 Uiso 1 1 calc R . .
C41 C -0.5004(7) 0.7603(7) 0.5498(5) 0.118(4) Uani 1 1 d D . .
C42 C -0.4301(6) 0.7317(6) 0.4886(5) 0.071(2) Uani 1 1 d . A .
C43 C -0.4611(7) 0.6673(6) 0.4639(5) 0.078(2) Uani 1 1 d . . .
H43A H -0.5192 0.6393 0.4874 0.094 Uiso 1 1 calc R A .
C44 C -0.4054(6) 0.6447(5) 0.4041(4) 0.0617(18) Uani 1 1 d . A .
C45 C -0.4453(6) 0.5757(6) 0.3761(5) 0.091(3) Uani 1 1 d D . .
C46 C -0.0101(6) 0.9924(4) 0.2567(4) 0.075(2) Uani 1 1 d D . .
C47 C -0.0133(6) 0.9060(4) 0.3124(4) 0.0564(16) Uani 1 1 d . B .
C48 C 0.0667(6) 0.8766(4) 0.3645(4) 0.0608(18) Uani 1 1 d . . .
H48A H 0.1167 0.9119 0.3691 0.073 Uiso 1 1 calc R B .
C49 C 0.0750(6) 0.7949(4) 0.4108(4) 0.0602(17) Uani 1 1 d . B .
C50 C 0.1769(7) 0.7643(5) 0.4616(5) 0.099(3) Uani 1 1 d D . .
C51 C -0.1602(7) 0.9210(4) 0.5563(4) 0.085(3) Uani 1 1 d D . .
C52 C -0.1990(6) 0.9078(4) 0.4847(4) 0.0569(17) Uani 1 1 d . C .
C53 C -0.2698(7) 0.9711(5) 0.4402(5) 0.076(2) Uani 1 1 d . . .
H53A H -0.2887 1.0216 0.4536 0.091 Uiso 1 1 calc R C .
C54 C -0.3148(6) 0.9634(4) 0.3760(4) 0.0594(17) Uani 1 1 d . C .
C55 C -0.3924(7) 1.0387(5) 0.3321(5) 0.092(3) Uani 1 1 d D . .
C101 C 0.0142(5) 0.6844(3) -0.0320(3) 0.0423(13) Uani 1 1 d . . .
H10A H 0.0334 0.7408 -0.0540 0.051 Uiso 1 1 calc R . .
H10C H -0.0461 0.6896 0.0034 0.051 Uiso 1 1 calc R . .
C111 C 0.1493(7) 0.6722(4) 0.0926(4) 0.0589(18) Uani 1 1 d . . .
C112 C 0.0736(9) 0.7334(6) 0.1094(5) 0.088(3) Uani 1 1 d . . .
H11A H 0.0091 0.7527 0.0820 0.105 Uiso 1 1 calc R . .
C113 C 0.0925(13) 0.7676(7) 0.1678(7) 0.116(4) Uani 1 1 d . . .
H11E H 0.0404 0.8100 0.1784 0.139 Uiso 1 1 calc R . .
C114 C 0.1824(15) 0.7410(9) 0.2078(6) 0.125(6) Uani 1 1 d . . .
H11F H 0.1938 0.7646 0.2462 0.150 Uiso 1 1 calc R . .
C115 C 0.2580(11) 0.6793(8) 0.1930(5) 0.105(4) Uani 1 1 d . . .
H11D H 0.3215 0.6605 0.2214 0.126 Uiso 1 1 calc R . .
C116 C 0.2418(8) 0.6437(6) 0.1357(4) 0.082(2) Uani 1 1 d . . .
H11C H 0.2937 0.6004 0.1266 0.099 Uiso 1 1 calc R . .
C121 C 0.2547(5) 0.6420(4) -0.0376(3) 0.0491(15) Uani 1 1 d . . .
C122 C 0.3409(6) 0.5776(5) -0.0373(4) 0.0607(18) Uani 1 1 d . . .
H12A H 0.3358 0.5229 -0.0079 0.073 Uiso 1 1 calc R . .
C123 C 0.4346(7) 0.5943(7) -0.0808(5) 0.085(3) Uani 1 1 d . . .
H12E H 0.4918 0.5504 -0.0807 0.102 Uiso 1 1 calc R . .
C124 C 0.4447(8) 0.6736(8) -0.1235(5) 0.091(3) Uani 1 1 d . . .
H12F H 0.5078 0.6840 -0.1529 0.109 Uiso 1 1 calc R . .
C125 C 0.3620(9) 0.7376(7) -0.1231(5) 0.092(3) Uani 1 1 d . . .
H12D H 0.3692 0.7922 -0.1519 0.111 Uiso 1 1 calc R . .
C126 C 0.2658(7) 0.7229(5) -0.0801(5) 0.071(2) Uani 1 1 d . . .
H12B H 0.2097 0.7676 -0.0802 0.085 Uiso 1 1 calc R . .
C131 C 0.1568(6) 0.2746(4) 0.1406(4) 0.0522(16) Uani 1 1 d . . .
C132 C 0.2067(7) 0.2798(6) 0.2031(5) 0.082(2) Uani 1 1 d . . .
H13B H 0.1758 0.3207 0.2268 0.098 Uiso 1 1 calc R . .
C133 C 0.3006(9) 0.2267(8) 0.2319(6) 0.104(3) Uani 1 1 d . . .
H13C H 0.3320 0.2307 0.2750 0.125 Uiso 1 1 calc R . .
C134 C 0.3461(9) 0.1687(8) 0.1965(9) 0.119(5) Uani 1 1 d . . .
H13D H 0.4096 0.1322 0.2154 0.143 Uiso 1 1 calc R . .
C135 C 0.3008(10) 0.1626(6) 0.1336(8) 0.115(4) Uani 1 1 d . . .
H13E H 0.3336 0.1230 0.1091 0.138 Uiso 1 1 calc R . .
C136 C 0.2058(7) 0.2157(5) 0.1064(6) 0.083(3) Uani 1 1 d . . .
H13A H 0.1745 0.2111 0.0635 0.100 Uiso 1 1 calc R . .
C141 C -0.0670(5) 0.3327(4) 0.1800(3) 0.0464(14) Uani 1 1 d . . .
C142 C -0.0604(7) 0.2550(5) 0.2342(4) 0.0663(19) Uani 1 1 d . . .
H14C H -0.0010 0.2128 0.2340 0.080 Uiso 1 1 calc R . .
C143 C -0.1420(9) 0.2412(6) 0.2878(5) 0.091(3) Uani 1 1 d . . .
H14D H -0.1370 0.1901 0.3249 0.109 Uiso 1 1 calc R . .
C144 C -0.2301(8) 0.3017(7) 0.2870(5) 0.085(3) Uani 1 1 d . . .
H14E H -0.2864 0.2908 0.3226 0.102 Uiso 1 1 calc R . .
C145 C -0.2374(6) 0.3781(6) 0.2350(4) 0.070(2) Uani 1 1 d . . .
H14B H -0.2975 0.4194 0.2359 0.084 Uiso 1 1 calc R . .
C146 C -0.1557(5) 0.3944(4) 0.1807(4) 0.0508(15) Uani 1 1 d . . .
H14A H -0.1606 0.4466 0.1450 0.061 Uiso 1 1 calc R . .
Cl1 Cl -0.2183(14) 0.9160(11) 0.0413(10) 0.295(8) Uiso 0.50 1 d PD . .
Cl2 Cl -0.3780(15) 1.0271(12) 0.1029(12) 0.336(9) Uiso 0.50 1 d PD . .
C01 C -0.3546(17) 0.966(2) 0.0392(18) 0.193(15) Uiso 0.50 1 d PD . .
H01A H -0.4041 0.9232 0.0509 0.232 Uiso 0.50 1 calc PR . .
H01B H -0.3709 1.0018 -0.0108 0.232 Uiso 0.50 1 calc PR . .

loop_
_atom_site_aniso_label
_atom_site_aniso_U_11
_atom_site_aniso_U_22
_atom_site_aniso_U_33
_atom_site_aniso_U_23
_atom_site_aniso_U_13
_atom_site_aniso_U_12
Pt 0.04366(13) 0.03267(12) 0.03098(12) -0.01309(9) -0.00022(9) -0.00555(9)
Eu 0.04337(17) 0.03428(15) 0.03626(16) -0.01667(12) -0.00531(12) -0.00086(11)
P1 0.0519(9) 0.0387(8) 0.0387(8) -0.0161(6) 0.0018(6) -0.0150(6)
P2 0.0485(8) 0.0324(7) 0.0371(8) -0.0096(6) -0.0002(6) -0.0053(6)
F1 0.080(9) 0.315(18) 0.083(9) -0.122(11) 0.025(8) -0.014(9)
F2 0.096(10) 0.322(16) 0.157(12) -0.115(11) 0.085(10) -0.064(11)
F3 0.034(8) 0.291(13) 0.181(10) -0.151(9) 0.018(8) 0.026(8)
F1' 0.038(6) 0.308(14) 0.139(10) -0.114(10) 0.048(6) -0.028(8)
F2' 0.054(10) 0.277(14) 0.201(11) -0.144(11) 0.041(10) 0.021(9)
F3' 0.088(10) 0.333(18) 0.089(10) -0.106(11) 0.018(10) 0.005(10)
F4 0.198(19) 0.144(16) 0.103(11) -0.068(10) 0.021(11) -0.101(14)
F5 0.087(8) 0.178(18) 0.185(18) -0.079(14) -0.004(10) -0.074(10)
F6 0.162(14) 0.081(8) 0.142(13) -0.045(9) 0.003(11) -0.042(8)
F4' 0.163(16) 0.139(14) 0.131(13) -0.014(10) 0.001(12) -0.106(12)
F5' 0.133(12) 0.134(14) 0.23(2) -0.121(14) -0.017(14) -0.018(11)
F6' 0.195(18) 0.144(14) 0.116(12) -0.037(10) -0.064(12) -0.074(14)
F7 0.097(9) 0.075(9) 0.129(17) 0.025(10) -0.030(9) -0.003(7)
F8 0.143(16) 0.126(11) 0.085(10) 0.008(10) 0.027(10) -0.034(13)
F9 0.171(18) 0.063(8) 0.134(16) 0.008(9) -0.050(14) -0.054(13)
F7' 0.097(9) 0.075(9) 0.158(19) 0.010(10) -0.008(10) -0.044(8)
F8' 0.129(12) 0.061(8) 0.16(2) 0.018(12) 0.010(10) 0.012(9)
F9' 0.21(2) 0.102(10) 0.084(9) 0.007(8) -0.010(12) -0.052(17)
F13 0.218(19) 0.096(9) 0.064(9) -0.039(7) -0.039(10) 0.000(11)
F14 0.172(14) 0.135(13) 0.098(10) -0.095(10) 0.005(9) -0.003(11)
F15 0.171(15) 0.20(2) 0.145(14) -0.088(16) -0.013(12) -0.094(14)
F13' 0.24(2) 0.107(10) 0.181(19) -0.106(11) -0.100(15) 0.015(12)
F14' 0.143(12) 0.143(14) 0.115(12) -0.069(12) -0.057(9) -0.032(10)
F15' 0.24(2) 0.160(16) 0.067(8) -0.050(10) 0.022(12) -0.060(14)
F16 0.20(2) 0.082(13) 0.153(18) -0.043(13) -0.108(16) 0.063(13)
F17 0.161(16) 0.057(9) 0.118(17) 0.011(8) -0.047(13) -0.004(9)
F18 0.092(13) 0.144(16) 0.18(2) -0.028(16) -0.029(14) 0.047(12)
F16' 0.195(17) 0.044(8) 0.113(17) -0.023(9) -0.011(13) 0.032(10)
F17' 0.083(11) 0.130(14) 0.151(18) -0.015(13) -0.045(10) 0.033(9)
F18' 0.20(2) 0.095(15) 0.065(9) -0.004(7) -0.019(10) 0.052(12)
O1 0.046(3) 0.072(3) 0.076(3) -0.038(3) 0.004(2) 0.000(2)
O2 0.050(2) 0.059(3) 0.055(3) -0.020(2) -0.002(2) -0.012(2)
O3 0.078(3) 0.063(3) 0.060(3) -0.010(2) -0.012(2) -0.026(3)
O4 0.050(2) 0.045(2) 0.074(3) -0.020(2) -0.004(2) -0.0081(19)
O5 0.064(3) 0.048(2) 0.050(2) -0.026(2) -0.010(2) -0.003(2)
O6 0.075(3) 0.048(3) 0.063(3) -0.022(2) -0.018(2) 0.016(2)
O7 0.070(3) 0.049(2) 0.041(2) -0.0166(19) -0.010(2) -0.004(2)
N1 0.043(3) 0.033(2) 0.038(2) -0.015(2) 0.0001(19) -0.0045(19)
N2 0.050(3) 0.047(3) 0.036(3) -0.019(2) 0.001(2) -0.001(2)
N3 0.055(3) 0.063(3) 0.046(3) -0.030(3) -0.008(2) 0.007(3)
N4 0.060(4) 0.082(4) 0.084(5) -0.031(4) -0.007(3) 0.016(3)
C1 0.046(3) 0.034(3) 0.045(3) -0.014(2) 0.002(3) -0.005(2)
C2 0.052(3) 0.039(3) 0.042(3) -0.017(3) -0.001(3) -0.003(2)
C3 0.049(3) 0.045(3) 0.042(3) -0.021(3) 0.000(3) -0.003(3)
C4 0.050(3) 0.038(3) 0.036(3) -0.012(2) 0.002(2) -0.004(2)
C5 0.040(3) 0.038(3) 0.040(3) -0.012(2) 0.000(2) -0.003(2)
C6 0.071(4) 0.038(3) 0.044(3) -0.011(3) 0.006(3) -0.009(3)
C7 0.073(4) 0.038(3) 0.054(4) -0.024(3) 0.006(3) -0.009(3)
C8 0.046(3) 0.041(3) 0.037(3) -0.013(2) -0.003(2) -0.005(2)
C9 0.070(4) 0.059(4) 0.039(3) -0.022(3) -0.001(3) 0.004(3)
C10 0.079(5) 0.076(5) 0.036(3) -0.018(3) 0.006(3) -0.005(4)
C11 0.089(5) 0.073(5) 0.038(4) -0.004(3) 0.005(3) -0.016(4)
C12 0.080(5) 0.051(4) 0.045(4) -0.013(3) 0.008(3) -0.018(3)
C21 0.053(3) 0.039(3) 0.038(3) -0.013(2) 0.000(3) -0.008(3)
C22 0.055(4) 0.046(3) 0.046(3) -0.018(3) 0.001(3) -0.009(3)
C23 0.050(3) 0.048(3) 0.045(3) -0.022(3) 0.001(3) -0.006(3)
C24 0.064(4) 0.090(5) 0.067(5) -0.048(4) -0.016(4) 0.002(4)
C25 0.051(4) 0.085(5) 0.078(5) -0.044(4) -0.015(4) 0.008(4)
C26 0.049(3) 0.051(3) 0.052(4) -0.023(3) 0.000(3) -0.004(3)
C27 0.048(4) 0.067(4) 0.052(4) -0.029(3) -0.007(3) 0.002(3)
C28 0.048(4) 0.054(4) 0.060(4) -0.025(3) 0.010(3) -0.005(3)
C29 0.075(6) 0.075(6) 0.110(8) -0.030(5) -0.001(5) 0.026(4)
C30 0.087(6) 0.077(6) 0.103(7) -0.048(5) 0.031(5) 0.005(5)
C31 0.091(6) 0.086(6) 0.079(6) -0.042(5) 0.014(5) 0.011(5)
C32 0.071(5) 0.081(5) 0.065(5) -0.031(4) 0.003(4) 0.016(4)
C41 0.070(7) 0.190(14) 0.113(9) -0.083(10) 0.015(6) 0.000(8)
C42 0.046(4) 0.099(6) 0.070(5) -0.035(4) 0.004(3) 0.005(4)
C43 0.058(5) 0.097(6) 0.084(6) -0.028(5) 0.019(4) -0.027(4)
C44 0.053(4) 0.069(4) 0.065(4) -0.017(4) -0.006(3) -0.014(3)
C45 0.087(7) 0.096(7) 0.104(8) -0.033(6) -0.003(6) -0.047(6)
C46 0.088(6) 0.054(4) 0.082(6) -0.010(4) -0.011(5) -0.017(4)
C47 0.064(4) 0.049(4) 0.061(4) -0.018(3) 0.001(3) -0.017(3)
C48 0.059(4) 0.046(4) 0.081(5) -0.017(3) -0.015(4) -0.017(3)
C49 0.057(4) 0.048(4) 0.080(5) -0.021(3) -0.008(3) -0.014(3)
C50 0.084(6) 0.096(7) 0.139(9) -0.044(7) -0.007(6) -0.050(6)
C51 0.125(8) 0.074(6) 0.073(6) -0.040(5) -0.020(6) -0.019(6)
C52 0.073(5) 0.053(4) 0.056(4) -0.030(3) -0.003(3) -0.015(3)
C53 0.105(6) 0.051(4) 0.078(5) -0.039(4) -0.014(5) 0.014(4)
C54 0.079(5) 0.040(3) 0.054(4) -0.012(3) -0.003(3) 0.006(3)
C55 0.106(8) 0.063(6) 0.104(8) -0.035(5) -0.027(6) 0.029(5)
C101 0.053(3) 0.033(3) 0.045(3) -0.015(2) 0.000(3) -0.011(2)
C111 0.088(5) 0.056(4) 0.045(4) -0.023(3) 0.012(3) -0.038(4)
C112 0.125(8) 0.074(5) 0.083(6) -0.051(5) 0.002(5) -0.014(5)
C113 0.186(13) 0.094(7) 0.100(8) -0.071(7) 0.018(8) -0.045(8)
C114 0.216(16) 0.140(11) 0.064(6) -0.061(7) 0.024(8) -0.113(11)
C115 0.135(9) 0.142(10) 0.065(6) -0.041(6) -0.015(6) -0.072(8)
C116 0.096(6) 0.108(7) 0.060(5) -0.036(5) -0.010(4) -0.037(5)
C121 0.053(4) 0.061(4) 0.042(3) -0.020(3) 0.003(3) -0.024(3)
C122 0.048(4) 0.074(5) 0.065(4) -0.022(4) -0.001(3) -0.018(3)
C123 0.050(4) 0.127(8) 0.096(7) -0.050(6) 0.007(4) -0.028(5)
C124 0.070(6) 0.130(9) 0.082(6) -0.030(6) 0.014(5) -0.049(6)
C125 0.101(7) 0.103(7) 0.073(6) -0.004(5) 0.017(5) -0.058(6)
C126 0.073(5) 0.068(5) 0.072(5) -0.012(4) 0.007(4) -0.030(4)
C131 0.057(4) 0.035(3) 0.055(4) 0.003(3) -0.003(3) -0.001(3)
C132 0.073(5) 0.092(6) 0.072(5) -0.007(5) -0.024(4) -0.005(4)
C133 0.081(7) 0.115(9) 0.095(7) 0.010(7) -0.039(6) -0.002(6)
C134 0.071(6) 0.094(8) 0.148(12) 0.034(8) -0.026(7) 0.009(6)
C135 0.102(8) 0.064(6) 0.157(11) -0.019(7) -0.010(8) 0.036(5)
C136 0.081(6) 0.055(4) 0.106(7) -0.024(5) -0.014(5) 0.020(4)
C141 0.057(4) 0.047(3) 0.037(3) -0.011(3) 0.001(3) -0.016(3)
C142 0.081(5) 0.056(4) 0.055(4) 0.000(3) 0.010(4) -0.019(4)
C143 0.118(8) 0.085(6) 0.062(5) 0.000(5) 0.024(5) -0.040(6)
C144 0.083(6) 0.115(8) 0.058(5) -0.018(5) 0.032(4) -0.039(6)
C145 0.057(4) 0.097(6) 0.062(5) -0.033(4) 0.010(3) -0.017(4)
C146 0.050(4) 0.063(4) 0.044(3) -0.019(3) 0.000(3) -0.012(3)

loop_
_geom_bond_atom_site_label_1
_geom_bond_atom_site_label_2
_geom_bond_distance
_geom_bond_site_symmetry_2
_geom_bond_publ_flag
Pt C1 1.987(6) . ?
Pt C21 2.000(6) . ?
Pt P1 2.2921(14) . ?
Pt P2 2.2970(14) . ?
Eu O5 2.360(4) . ?
Eu O1 2.419(5) . ?
Eu O7 2.421(4) . ?
Eu O6 2.442(4) . ?
Eu O3 2.457(5) . ?
Eu O2 2.465(4) . ?
Eu O4 2.494(4) . ?
Eu N2 2.569(5) . ?
Eu N1 2.571(4) . ?
P1 C121 1.814(6) . ?
P1 C101 1.821(6) . ?
P1 C111 1.825(6) . ?
P2 C131 1.811(6) . ?
P2 C141 1.816(6) . ?
P2 C101 1.825(6) 2_565 ?
F1 C41 1.318(10) . ?
F2 C41 1.309(9) . ?
F3 C41 1.306(9) . ?
F1' C41 1.333(9) . ?
F2' C41 1.342(10) . ?
F3' C41 1.306(10) . ?
F4 C45 1.303(9) . ?
F5 C45 1.300(9) . ?
F6 C45 1.326(9) . ?
F4' C45 1.308(9) . ?
F5' C45 1.308(9) . ?
F6' C45 1.322(9) . ?
F7 C46 1.312(10) . ?
F8 C46 1.313(10) . ?
F9 C46 1.314(9) . ?
F7' C46 1.312(10) . ?
F8' C46 1.310(10) . ?
F9' C46 1.312(10) . ?
F10 C50 1.305(9) . ?
F11 C50 1.328(8) . ?
F12 C50 1.337(9) . ?
F10' C50 1.330(8) . ?
F11' C50 1.307(8) . ?
F12' C50 1.337(9) . ?
F13 C51 1.316(9) . ?
F14 C51 1.321(9) . ?
F15 C51 1.315(9) . ?
F13' C51 1.304(9) . ?
F14' C51 1.320(9) . ?
F15' C51 1.304(9) . ?
F16 C55 1.306(10) . ?
F17 C55 1.312(10) . ?
F18 C55 1.318(10) . ?
F16' C55 1.318(10) . ?
F17' C55 1.317(10) . ?
F18' C55 1.317(10) . ?
O1 C42 1.230(9) . ?
O2 C44 1.232(8) . ?
O3 C47 1.251(8) . ?
O4 C49 1.245(8) . ?
O5 C52 1.252(8) . ?
O6 C54 1.238(8) . ?
N1 C4 1.329(7) . ?
N1 C5 1.349(7) . ?
N2 C9 1.334(7) . ?
N2 C8 1.339(7) . ?
N3 C27 1.332(8) . ?
N3 C26 1.334(8) . ?
N4 C28 1.332(9) . ?
N4 C29 1.347(10) . ?
C1 C2 1.203(8) . ?
C2 C3 1.424(8) . ?
C3 C4 1.385(8) . ?
C3 C7 1.400(9) . ?
C5 C6 1.381(8) . ?
C5 C8 1.486(8) . ?
C6 C7 1.372(9) . ?
C8 C12 1.389(8) . ?
C9 C10 1.361(9) . ?
C10 C11 1.374(11) . ?
C11 C12 1.378(10) . ?
C21 C22 1.198(8) . ?
C22 C23 1.436(8) . ?
C23 C24 1.372(9) . ?
C23 C27 1.382(8) . ?
C24 C25 1.384(10) . ?
C25 C26 1.369(9) . ?
C26 C28 1.480(8) . ?
C28 C32 1.373(10) . ?
C29 C30 1.347(13) . ?
C30 C31 1.361(13) . ?
C31 C32 1.376(10) . ?
C41 C42 1.526(12) . ?
C42 C43 1.378(12) . ?
C43 C44 1.383(11) . ?
C44 C45 1.528(11) . ?
C46 C47 1.523(10) . ?
C47 C48 1.357(10) . ?
C48 C49 1.382(10) . ?
C49 C50 1.544(12) . ?
C51 C52 1.521(10) . ?
C52 C53 1.366(11) . ?
C53 C54 1.388(11) . ?
C54 C55 1.516(10) . ?
C101 P2 1.825(6) 2_565 ?
C111 C112 1.358(11) . ?
C111 C116 1.371(12) . ?
C112 C113 1.400(13) . ?
C113 C114 1.313(19) . ?
C114 C115 1.348(18) . ?
C115 C116 1.389(12) . ?
C121 C126 1.378(10) . ?
C121 C122 1.382(10) . ?
C122 C123 1.383(10) . ?
C123 C124 1.354(14) . ?
C124 C125 1.352(14) . ?
C125 C126 1.399(12) . ?
C131 C136 1.356(11) . ?
C131 C132 1.373(11) . ?
C132 C133 1.375(13) . ?
C133 C134 1.347(17) . ?
C134 C135 1.357(18) . ?
C135 C136 1.377(13) . ?
C141 C146 1.377(9) . ?
C141 C142 1.394(9) . ?
C142 C143 1.369(11) . ?
C143 C144 1.355(13) . ?
C144 C145 1.359(12) . ?
C145 C146 1.382(9) . ?
Cl1 C01 1.743(10) . ?
Cl2 C01 1.747(10) . ?
